data_7242172
loop_
_publ_author_name
'Cheng, Yanfei'
'Chen, Xiang'
'Yang, Na'
'Zhang, Yazhou'
'Ma, Haixia'
'Guo, Zhaoqi'

_publ_section_title
;
 Sandwich-like low-sensitive nitroamine explosives stabilized by hydrogen
 bonds and \p--\p stacking interactions
;
_journal_issue 9
_journal_name_full CrystEngComm
_journal_page_first 1953
_journal_page_last 1960
_journal_paper_doi 10.1039/D0CE01882A
_journal_volume 23
_journal_year 2021
_chemical_formula_moiety 'C9 H9 N13 O4, 2(H2 O)'
_chemical_formula_sum 'C9 H13 N13 O6'
_chemical_formula_weight 399.29
_space_group_crystal_system triclinic
_space_group_IT_number 2
_space_group_name_Hall '-P 1'
_space_group_name_H-M_alt 'P -1'
_symmetry_Int_Tables_number 2
_atom_sites_solution_primary direct
_audit_creation_date 2020-09-24
_audit_creation_method
;
Olex2 1.2
(compiled 2018.05.29 svn.r3508 for OlexSys, GUI svn.r5506)
;
_audit_update_record
;
2020-09-24 deposited with the CCDC.	2021-01-25 downloaded from the CCDC.
;
_cell_angle_alpha 77.57(3)
_cell_angle_beta 78.49(3)
_cell_angle_gamma 78.960(19)
_cell_formula_units_Z 2
_cell_length_a 8.677(2)
_cell_length_b 9.036(4)
_cell_length_c 10.283(4)
_cell_measurement_reflns_used 7080
_cell_measurement_temperature 150.(2)
_cell_measurement_theta_max 54.890
_cell_measurement_theta_min 4.417
_cell_volume 762.2(5)
_computing_cell_refinement 'SAINT V8.38A (?, 2016)'
_computing_data_reduction 'SAINT V8.38A (?, 2016)'
_computing_molecular_graphics 'Olex2 (Dolomanov et al., 2009)'
_computing_publication_material 'Olex2 (Dolomanov et al., 2009)'
_computing_structure_refinement 'olex2.refine (Bourhis et al., 2015)'
_computing_structure_solution 'ShelXS-1997 (Sheldrick, 2008)'
_diffrn_ambient_temperature 150.(2)
_diffrn_measured_fraction_theta_full 0.9962
_diffrn_measured_fraction_theta_max 0.9962
_diffrn_measurement_device_type 'Bruker D8 VENTURE PHOTON II'
_diffrn_radiation_type synchrotron
_diffrn_radiation_wavelength 1.34138
_diffrn_reflns_av_R_equivalents 0.0329
_diffrn_reflns_av_unetI/netI 0.0280
_diffrn_reflns_limit_h_max 10
_diffrn_reflns_limit_h_min -10
_diffrn_reflns_limit_k_max 11
_diffrn_reflns_limit_k_min -11
_diffrn_reflns_limit_l_max 12
_diffrn_reflns_limit_l_min -12
_diffrn_reflns_number 10801
_diffrn_reflns_theta_full 54.9147
_diffrn_reflns_theta_max 54.91
_diffrn_reflns_theta_min 3.88
_exptl_absorpt_coefficient_mu 0.821
_exptl_absorpt_correction_T_max 0.7508
_exptl_absorpt_correction_T_min 0.6780
_exptl_absorpt_correction_type multi-scan
_exptl_absorpt_process_details
'SADABS-2016/2 (Bruker,2016/2) was used for absorption correction. wR2(int) was 0.1147 before and 0.0491 after correction. The Ratio of minimum to maximum transmission is 0.9030. The \l/2 correction factor is Not present.'
_exptl_crystal_colour yellowish
_exptl_crystal_colour_modifier yellowish
_exptl_crystal_density_diffrn 1.7397
_exptl_crystal_description block
_exptl_crystal_F_000 413.2561
_exptl_crystal_size_max 0.26
_exptl_crystal_size_mid 0.22
_exptl_crystal_size_min 0.15
_refine_diff_density_max 0.4957
_refine_diff_density_min -0.3148
_refine_diff_density_rms 0.0588
_refine_ls_d_res_high 0.8196
_refine_ls_d_res_low 9.9043
_refine_ls_goodness_of_fit_ref 1.0697
_refine_ls_hydrogen_treatment mixed
_refine_ls_matrix_type full
_refine_ls_number_constraints 20
_refine_ls_number_parameters 265
_refine_ls_number_reflns 2891
_refine_ls_number_restraints 7
_refine_ls_restrained_S_all 1.0683
_refine_ls_R_factor_all 0.0448
_refine_ls_R_factor_gt 0.0391
_refine_ls_shift/su_max 0.0000
_refine_ls_shift/su_mean 0.0000
_refine_ls_structure_factor_coef Fsqd
_refine_ls_weighting_details 'w=1/[\s^2^(Fo^2^)+(0.0489P)^2^+0.4853P] where P=(Fo^2^+2Fc^2^)/3'
_refine_ls_weighting_scheme calc
_refine_ls_wR_factor_gt 0.0990
_refine_ls_wR_factor_ref 0.1044
_reflns_Friedel_coverage 0.0
_reflns_limit_h_max 10
_reflns_limit_h_min -10
_reflns_limit_k_max 11
_reflns_limit_k_min -10
_reflns_limit_l_max 12
_reflns_limit_l_min 0
_reflns_number_gt 2553
_reflns_number_total 2891
_reflns_threshold_expression I>=2u(I)
_cod_data_source_file d0ce01882a2.cif
_cod_data_source_block 20200806cL_0m_a
_cod_depositor_comments 'Adding full bibliography for 7242172--7242173.cif.'
_cod_database_code 7242172
_olex2_refinement_description
;
1. Fixed Uiso
 At 1.2 times of:
  All C(H) groups, All N(H) groups, All N(H,H) groups
 At 1.5 times of:
  All O(H,H) groups
2. Restrained distances
 O8-H8c = O8-H8d
 0.87 with sigma of 0.02
 O9-H9c = O9-H9d
 0.87 with sigma of 0.02
 H9c-H8c
 2.2 with sigma of 0.02
 H8c-H8d
 1.38 with sigma of 0.04
 H9c-H9d
 1.38 with sigma of 0.04
3.a Aromatic/amide H refined with riding coordinates:
 N13(H13), N10(H10), C11(H11), C13(H13a), C12(H12)
3.b X=CH2 refined with riding coordinates:
 N8(H8a,H8b), N9(H9a,H9b)
;
_olex2_submission_special_instructions 'No special instructions were received'

loop_
_space_group_symop_id
_space_group_symop_operation_xyz
1 x,y,z
2 -x,-y,-z

loop_
_atom_site_label
_atom_site_type_symbol
_atom_site_fract_x
_atom_site_fract_y
_atom_site_fract_z
_atom_site_U_iso_or_equiv
_atom_site_adp_type
_atom_site_occupancy
_atom_site_refinement_flags_posn
O4 O 0.02608(15) 0.30340(16) 0.60715(14) 0.0332(3) Uani 1.000000 .
O7 O 0.83412(18) 0.82409(16) 0.02987(15) 0.0376(4) Uani 1.000000 .
O6 O 0.69186(18) 1.01734(15) -0.08056(15) 0.0377(4) Uani 1.000000 .
O5 O 0.22374(16) 0.37243(17) 0.66912(14) 0.0366(3) Uani 1.000000 .
O8 O 0.95269(17) -0.0049(2) 0.64136(16) 0.0424(4) Uani 1.000000 D
H8c H 1.011(3) -0.026(3) 0.708(2) 0.0636(6) Uiso 1.000000 DR
H8d H 0.983(3) 0.079(2) 0.600(3) 0.0636(6) Uiso 1.000000 DR
N6 N 0.77564(17) 0.64037(16) -0.09884(14) 0.0212(3) Uani 1.000000 .
N13 N 0.65966(18) 0.11710(17) 0.58510(14) 0.0244(3) Uani 1.000000 .
H13 H 0.73754(18) 0.06359(17) 0.62667(14) 0.0292(4) Uiso 1.000000 R
N3 N 0.62274(16) 0.41134(16) 0.22503(14) 0.0203(3) Uani 1.000000 .
N12 N 0.68019(17) 0.23192(17) 0.47345(14) 0.0242(3) Uani 1.000000 .
N7 N 0.42660(17) 0.20332(16) 0.53579(14) 0.0212(3) Uani 1.000000 .
N10 N 0.94607(17) 0.43848(17) -0.12189(14) 0.0224(3) Uani 1.000000 .
H10 H 1.02744(17) 0.37527(17) -0.15506(14) 0.0269(4) Uiso 1.000000 R
N11 N 0.84400(17) 0.39843(16) -0.00365(14) 0.0223(3) Uani 1.000000 .
N2 N 0.26674(17) 0.20283(17) 0.52610(15) 0.0238(3) Uani 1.000000 .
N1 N 0.17236(17) 0.29558(17) 0.60377(14) 0.0248(3) Uani 1.000000 .
O9 O 1.1395(2) -0.0724(2) 0.83817(17) 0.0488(4) Uani 1.000000 D
H9c H 1.157(4) -0.1702(19) 0.853(3) 0.0733(6) Uiso 1.000000 DR
H9d H 1.156(4) -0.042(3) 0.909(2) 0.0733(6) Uiso 1.000000 DR
N4 N 0.74581(18) 0.87863(17) -0.05664(15) 0.0269(3) Uani 1.000000 .
N5 N 0.69901(18) 0.79229(17) -0.12870(15) 0.0249(3) Uani 1.000000 .
N8 N 0.4495(2) -0.00824(19) 0.71982(16) 0.0311(4) Uani 1.000000 .
H8a H 0.5132(2) -0.07529(19) 0.76851(16) 0.0373(4) Uiso 1.000000 R
H8b H 0.3466(2) -0.01135(19) 0.73614(16) 0.0373(4) Uiso 1.000000 R
N9 N 0.98026(19) 0.65999(18) -0.29207(15) 0.0300(4) Uani 1.000000 .
H9a H 0.94375(19) 0.75706(18) -0.32023(15) 0.0360(4) Uiso 1.000000 R
H9b H 1.06533(19) 0.61401(18) -0.33869(15) 0.0360(4) Uiso 1.000000 R
C10 C 0.6071(2) 0.52987(19) 0.12197(16) 0.0193(3) Uani 1.000000 .
C15 C 0.5379(2) 0.28189(19) 0.44487(17) 0.0211(4) Uani 1.000000 .
C16 C 0.74084(19) 0.52243(19) 0.00870(16) 0.0193(3) Uani 1.000000 .
C14 C 0.5046(2) 0.40738(19) 0.33114(16) 0.0200(4) Uani 1.000000 .
C11 C 0.4759(2) 0.64570(19) 0.11993(17) 0.0213(4) Uani 1.000000 .
H11 H 0.4701(2) 0.72833(19) 0.04537(17) 0.0256(4) Uiso 1.000000 R
C13 C 0.3668(2) 0.5157(2) 0.33780(17) 0.0220(4) Uani 1.000000 .
H13a H 0.2843(2) 0.5068(2) 0.41388(17) 0.0263(4) Uiso 1.000000 R
C18 C 0.9074(2) 0.5834(2) -0.17994(17) 0.0224(4) Uani 1.000000 .
C12 C 0.3538(2) 0.63696(19) 0.22998(17) 0.0218(4) Uani 1.000000 .
H12 H 0.2619(2) 0.71349(19) 0.23144(17) 0.0261(4) Uiso 1.000000 R
C17 C 0.5084(2) 0.0969(2) 0.62241(17) 0.0233(4) Uani 1.000000 .

loop_
_atom_site_aniso_label
_atom_site_aniso_U_11
_atom_site_aniso_U_22
_atom_site_aniso_U_33
_atom_site_aniso_U_12
_atom_site_aniso_U_13
_atom_site_aniso_U_23
O4 0.0170(6) 0.0387(8) 0.0401(8) -0.0017(6) 0.0009(5) -0.0062(6)
O7 0.0398(8) 0.0265(7) 0.0483(8) 0.0050(6) -0.0206(7) -0.0074(6)
O6 0.0420(8) 0.0174(7) 0.0452(8) 0.0058(6) -0.0029(7) -0.0005(6)
O5 0.0295(7) 0.0466(9) 0.0380(8) 0.0002(6) -0.0031(6) -0.0251(7)
O8 0.0263(7) 0.0565(10) 0.0373(8) 0.0012(7) -0.0057(6) 0.0002(7)
N6 0.0196(7) 0.0193(7) 0.0202(7) 0.0026(6) 0.0003(6) -0.0020(6)
N13 0.0226(8) 0.0234(8) 0.0236(7) 0.0026(6) -0.0053(6) -0.0008(6)
N3 0.0200(7) 0.0196(7) 0.0196(7) -0.0006(6) -0.0019(5) -0.0036(5)
N12 0.0221(7) 0.0231(8) 0.0236(7) 0.0013(6) -0.0026(6) -0.0018(6)
N7 0.0183(7) 0.0221(7) 0.0203(7) 0.0001(6) -0.0017(5) -0.0018(6)
N10 0.0191(7) 0.0227(8) 0.0213(7) 0.0032(6) 0.0012(6) -0.0053(6)
N11 0.0199(7) 0.0225(8) 0.0223(7) -0.0001(6) -0.0008(6) -0.0047(6)
N2 0.0189(7) 0.0247(8) 0.0261(7) 0.0003(6) -0.0018(6) -0.0056(6)
N1 0.0219(8) 0.0264(8) 0.0227(7) -0.0014(6) -0.0011(6) -0.0019(6)
O9 0.0455(9) 0.0530(10) 0.0478(9) -0.0182(8) -0.0164(7) 0.0087(8)
N4 0.0233(8) 0.0194(8) 0.0308(8) 0.0020(6) 0.0011(6) 0.0006(6)
N5 0.0244(8) 0.0201(7) 0.0245(7) 0.0048(6) -0.0023(6) -0.0006(6)
N8 0.0275(8) 0.0297(8) 0.0302(8) -0.0026(7) -0.0062(6) 0.0067(7)
N9 0.0277(8) 0.0282(8) 0.0245(8) 0.0047(7) 0.0052(6) -0.0008(6)
C10 0.0184(8) 0.0194(8) 0.0201(8) -0.0016(6) -0.0033(6) -0.0047(6)
C15 0.0209(8) 0.0200(8) 0.0206(8) -0.0000(7) -0.0002(6) -0.0054(7)
C16 0.0184(8) 0.0192(8) 0.0196(8) -0.0007(6) -0.0048(6) -0.0026(6)
C14 0.0199(8) 0.0193(8) 0.0206(8) -0.0021(7) -0.0022(6) -0.0050(7)
C11 0.0217(8) 0.0189(8) 0.0217(8) -0.0011(7) -0.0033(7) -0.0021(6)
C13 0.0193(8) 0.0232(9) 0.0216(8) -0.0021(7) 0.0012(6) -0.0055(7)
C18 0.0183(8) 0.0255(9) 0.0218(8) 0.0012(7) -0.0020(6) -0.0060(7)
C12 0.0178(8) 0.0196(8) 0.0264(9) 0.0012(7) -0.0030(7) -0.0054(7)
C17 0.0250(9) 0.0216(9) 0.0212(8) 0.0014(7) -0.0035(7) -0.0040(7)

loop_
_atom_type_symbol
_atom_type_scat_dispersion_real
_atom_type_scat_dispersion_imag
_atom_type_scat_Cromer_Mann_a1
_atom_type_scat_Cromer_Mann_a2
_atom_type_scat_Cromer_Mann_a3
_atom_type_scat_Cromer_Mann_a4
_atom_type_scat_Cromer_Mann_b1
_atom_type_scat_Cromer_Mann_b2
_atom_type_scat_Cromer_Mann_b3
_atom_type_scat_Cromer_Mann_b4
_atom_type_scat_Cromer_Mann_c
_atom_type_scat_source
_atom_type_scat_dispersion_source
H -0.00000 0.00000 0.49300 0.32291 0.14019 0.04081 10.51090 26.12570 3.14236 57.79970 0.0030380000826 'International Tables Volume C Table 6.1.1.4 (pp. 500-502)' custom
C 0.01480 0.00700 2.31000 1.02000 1.58860 0.86500 20.84390 10.20750 0.56870 51.65120 0.215599998832 'International Tables Volume C Table 6.1.1.4 (pp. 500-502)' custom
O 0.04120 0.02500 3.04850 2.28680 1.54630 0.86700 13.27710 5.70110 0.32390 32.90890 0.250800013542 'International Tables Volume C Table 6.1.1.4 (pp. 500-502)' custom
N 0.02530 0.01360 12.21260 3.13220 2.01250 1.16630 0.00570 9.89330 28.99750 0.58260 -11.5290002823 'International Tables Volume C Table 6.1.1.4 (pp. 500-502)' custom

loop_
_geom_angle_atom_site_label_1
_geom_angle_atom_site_label_2
_geom_angle_atom_site_label_3
_geom_angle
_geom_angle_site_symmetry_1
_geom_angle_site_symmetry_3
_geom_angle_publ_flag
C16 N6 N5 130.85(14) . . ?
C18 N6 N5 122.20(14) . . ?
C18 N6 C16 106.96(14) . . ?
C17 N13 N12 111.97(14) . . ?
C14 N3 C10 117.07(14) . . ?
C15 N12 N13 104.58(14) . . ?
C15 N7 N2 128.27(14) . . ?
C17 N7 N2 123.40(14) . . ?
C17 N7 C15 106.73(14) . . ?
C18 N10 N11 112.14(14) . . ?
C16 N11 N10 104.73(14) . . ?
N1 N2 N7 108.84(13) . . ?
O5 N1 O4 120.99(15) . . ?
N2 N1 O4 115.66(15) . . ?
N2 N1 O5 123.34(14) . . ?
O6 N4 O7 122.02(16) . . ?
N5 N4 O7 123.09(14) . . ?
N5 N4 O6 114.87(15) . . ?
N4 N5 N6 109.31(13) . . ?
C16 C10 N3 113.15(14) . . ?
C11 C10 N3 123.64(15) . . ?
C11 C10 C16 123.17(15) . . ?
N7 C15 N12 110.89(15) . . ?
C14 C15 N12 122.82(15) . . ?
C14 C15 N7 126.28(15) . . ?
N11 C16 N6 110.42(14) . . ?
C10 C16 N6 126.62(15) . . ?
C10 C16 N11 122.95(15) . . ?
C15 C14 N3 113.56(14) . . ?
C13 C14 N3 123.75(15) . . ?
C13 C14 C15 122.60(15) . . ?
C12 C11 C10 118.04(15) . . ?
C12 C13 C14 117.94(15) . . ?
N10 C18 N6 105.75(14) . . ?
N9 C18 N6 125.93(16) . . ?
N9 C18 N10 128.32(16) . . ?
C13 C12 C11 119.52(15) . . ?
N7 C17 N13 105.79(15) . . ?
N8 C17 N13 127.48(16) . . ?
N8 C17 N7 126.69(17) . . ?

loop_
_geom_bond_atom_site_label_1
_geom_bond_atom_site_label_2
_geom_bond_distance
_geom_bond_site_symmetry_2
_geom_bond_publ_flag
O4 N1 1.252(2) . ?
O7 N4 1.249(2) . ?
O6 N4 1.241(2) . ?
O5 N1 1.254(2) . ?
N6 N5 1.404(2) . ?
N6 C16 1.390(2) . ?
N6 C18 1.359(2) . ?
N13 N12 1.379(2) . ?
N13 C17 1.328(2) . ?
N3 C10 1.342(2) . ?
N3 C14 1.339(2) . ?
N12 C15 1.300(2) . ?
N7 N2 1.411(2) . ?
N7 C15 1.388(2) . ?
N7 C17 1.358(2) . ?
N10 N11 1.377(2) . ?
N10 C18 1.326(2) . ?
N11 C16 1.306(2) . ?
N2 N1 1.332(2) . ?
N4 N5 1.346(2) . ?
N8 C17 1.319(2) . ?
N9 C18 1.319(2) . ?
C10 C16 1.474(2) . ?
C10 C11 1.391(2) . ?
C15 C14 1.475(2) . ?
C14 C13 1.393(2) . ?
C11 C12 1.387(2) . ?
C13 C12 1.386(2) . ?

loop_
_geom_hbond_atom_site_label_D
_geom_hbond_atom_site_label_H
_geom_hbond_atom_site_label_A
_geom_hbond_distance_DH
_geom_hbond_distance_HA
_geom_hbond_distance_DA
_geom_hbond_angle_DHA
_geom_hbond_site_symmetry_A
O8 H8c O9 0.894(15) 1.845(16) 2.738(2) 177(3) .
N13 H13 O8 0.8800 1.876(2) 2.693(2) 153.63(6) .
N10 H10 O7 0.8800 2.266(2) 2.861(2) 124.75(5) 2_765
N8 H8b O9 0.8800 2.003(2) 2.835(2) 157.37(6) 1_455

loop_
_restr_distance_atom_site_label_1
_restr_distance_atom_site_label_2
_restr_distance_site_symmetry_2
_restr_distance_target
_restr_distance_target_weight_param
_restr_distance_diff
O8 H8c 1 0.8700 0.0200 -0.0241
O8 H8d 1 0.8700 0.0200 0.0259
H8c H8d 1 1.3800 0.0400 0.0607
O9 H9c 1 0.8700 0.0200 0.0169
O9 H9d 1 0.8700 0.0200 -0.0079
H9c H8c 1 2.2000 0.0200 0.0027
H9c H9d 1 1.3800 0.0400 -0.0168
